data_4070564
loop_
_publ_author_name
'Sun, Jianlong'
'Berg, David J.'
'Twamley, Brendan'

_publ_section_title
;
 Yttrium Complexes of a Phenanthrene-Fused Cyclopentadienyl: Synthetic,
 Structural, and Reactivity Studies
;
_journal_issue 4
_journal_name_full Organometallics
_journal_page_first 683
_journal_paper_doi 10.1021/om7007343
_journal_volume 27
_journal_year 2008
_chemical_formula_moiety 'C32 H47 O Si2 Y'
_chemical_formula_sum 'C32 H47 O Si2 Y'
_chemical_formula_weight 592.79
_chemical_name_common Arene-Y(CH2SiMe3)2.THF
_chemical_name_systematic
; 
 ? 
;
_space_group_IT_number 2
_symmetry_cell_setting triclinic
_symmetry_space_group_name_Hall '-P 1'
_symmetry_space_group_name_H-M 'P -1'
_atom_sites_solution_hydrogens geom
_atom_sites_solution_primary direct
_atom_sites_solution_secondary difmap
_audit_creation_method SHELXL-97
_cell_angle_alpha 76.0030(10)
_cell_angle_beta 74.1890(10)
_cell_angle_gamma 64.5570(10)
_cell_formula_units_Z 2
_cell_length_a 11.1359(5)
_cell_length_b 12.7246(6)
_cell_length_c 12.9267(6)
_cell_measurement_reflns_used 6686
_cell_measurement_temperature 86(2)
_cell_measurement_theta_max 30.00
_cell_measurement_theta_min 2.25
_cell_volume 1574.97(13)
_computing_cell_refinement 'Bruker SAINT+ v. 6.45'
_computing_data_collection 'Bruker SMART v. 5.630'
_computing_data_reduction 'Bruker SAINT+ v. 6.45'
_computing_molecular_graphics 'XP, Bruker SHELXTL v. 6.12'
_computing_publication_material 'XCIF, Bruker SHELXTL v. 6.12'
_computing_structure_refinement 'XL, Bruker SHELXTL v. 6.12'
_computing_structure_solution 'XS, Bruker SHELXTL v. 6.12'
_diffrn_ambient_temperature 86(2)
_diffrn_detector_area_resol_mean 8.3
_diffrn_measured_fraction_theta_full 0.998
_diffrn_measured_fraction_theta_max 0.998
_diffrn_measurement_device_type 'Bruker/Siemens SMART APEX'
_diffrn_measurement_method \w
_diffrn_radiation_monochromator graphite
_diffrn_radiation_source 'normal-focus sealed tube'
_diffrn_radiation_type MoK\a
_diffrn_radiation_wavelength 0.71073
_diffrn_reflns_av_R_equivalents 0.0275
_diffrn_reflns_av_sigmaI/netI 0.0332
_diffrn_reflns_limit_h_max 14
_diffrn_reflns_limit_h_min -14
_diffrn_reflns_limit_k_max 16
_diffrn_reflns_limit_k_min -16
_diffrn_reflns_limit_l_max 16
_diffrn_reflns_limit_l_min -16
_diffrn_reflns_number 24128
_diffrn_reflns_theta_full 27.50
_diffrn_reflns_theta_max 27.50
_diffrn_reflns_theta_min 1.79
_diffrn_standards_decay_% <0.01
_exptl_absorpt_coefficient_mu 1.949
_exptl_absorpt_correction_T_max 0.664
_exptl_absorpt_correction_T_min 0.557
_exptl_absorpt_correction_type multi-scan
_exptl_absorpt_process_details 'SADABS; SAINT+, 2001'
_exptl_crystal_colour 'pale yellow'
_exptl_crystal_density_diffrn 1.250
_exptl_crystal_density_method 'not measured'
_exptl_crystal_description parallelepiped
_exptl_crystal_F_000 628
_exptl_crystal_size_max 0.32
_exptl_crystal_size_mid 0.28
_exptl_crystal_size_min 0.21
_refine_diff_density_max 0.549
_refine_diff_density_min -0.273
_refine_diff_density_rms 0.067
_refine_ls_extinction_method none
_refine_ls_goodness_of_fit_ref 1.049
_refine_ls_hydrogen_treatment constr
_refine_ls_matrix_type full
_refine_ls_number_parameters 334
_refine_ls_number_reflns 7233
_refine_ls_number_restraints 0
_refine_ls_restrained_S_all 1.049
_refine_ls_R_factor_all 0.0350
_refine_ls_R_factor_gt 0.0305
_refine_ls_shift/su_max 0.001
_refine_ls_shift/su_mean 0.000
_refine_ls_structure_factor_coef Fsqd
_refine_ls_weighting_details 'calc w=1/[\s^2^(Fo^2^)+(0.0433P)^2^+0.3624P] where P=(Fo^2^+2Fc^2^)/3'
_refine_ls_weighting_scheme calc
_refine_ls_wR_factor_gt 0.0750
_refine_ls_wR_factor_ref 0.0770
_reflns_number_gt 6588
_reflns_number_total 7233
_reflns_threshold_expression >2sigma(I)
_cod_data_source_file om7007343-file003.cif
_cod_data_source_block bt715
_cod_depositor_comments
;
The following automatic conversions were performed:

'_symmetry_cell_setting' value 'Triclinic' changed to 'triclinic'
according to /home/saulius/struct/CIF-dictionaries/cif_core.dic
dictionary named 'cif_core.dic' version 2.4.1 from 2010-06-29.

Automatic conversion script
Id: cif_fix_values 1715 2011-07-08 13:25:40Z adriana 
;
_cod_original_sg_symbol_H-M P-1
_cod_database_code 4070564

loop_
_symmetry_equiv_pos_as_xyz
'x, y, z'
'-x, -y, -z'

loop_
_atom_site_label
_atom_site_type_symbol
_atom_site_fract_x
_atom_site_fract_y
_atom_site_fract_z
_atom_site_U_iso_or_equiv
_atom_site_adp_type
_atom_site_occupancy
_atom_site_symmetry_multiplicity
_atom_site_calc_flag
_atom_site_refinement_flags
C1 C 1.10318(17) 0.61155(15) 0.57853(14) 0.0168(3) Uani 1 1 d .
C2 C 1.02703(18) 0.70786(15) 0.50933(14) 0.0175(3) Uani 1 1 d .
C3 C 0.89807(18) 0.70519(15) 0.51985(14) 0.0173(3) Uani 1 1 d .
C4 C 0.89384(17) 0.60484(15) 0.59675(14) 0.0160(3) Uani 1 1 d .
C5 C 1.02061(17) 0.54688(14) 0.63300(14) 0.0156(3) Uani 1 1 d .
C6 C 1.04543(17) 0.44146(15) 0.71280(14) 0.0164(3) Uani 1 1 d .
C7 C 1.16661(18) 0.38410(16) 0.75334(15) 0.0205(4) Uani 1 1 d .
H7 H 1.2338 0.4165 0.7298 0.025 Uiso 1 1 calc R
C8 C 1.1898(2) 0.28182(16) 0.82648(15) 0.0241(4) Uani 1 1 d .
H8 H 1.2723 0.2445 0.8528 0.029 Uiso 1 1 calc R
C9 C 1.0924(2) 0.23324(17) 0.86175(16) 0.0274(4) Uani 1 1 d .
H9 H 1.1087 0.1622 0.9112 0.033 Uiso 1 1 calc R
C10 C 0.9723(2) 0.28882(16) 0.82451(15) 0.0248(4) Uani 1 1 d .
H10 H 0.9063 0.2552 0.8494 0.030 Uiso 1 1 calc R
C11 C 0.94410(18) 0.39397(15) 0.75068(14) 0.0192(4) Uani 1 1 d .
C12 C 0.81240(18) 0.45551(16) 0.71585(15) 0.0194(4) Uani 1 1 d .
C13 C 0.7071(2) 0.41429(18) 0.75822(17) 0.0267(4) Uani 1 1 d .
H13 H 0.7226 0.3439 0.8086 0.032 Uiso 1 1 calc R
C14 C 0.5823(2) 0.4734(2) 0.72849(18) 0.0311(5) Uani 1 1 d .
H14 H 0.5133 0.4435 0.7580 0.037 Uiso 1 1 calc R
C15 C 0.5574(2) 0.57663(19) 0.65556(18) 0.0298(5) Uani 1 1 d .
H15 H 0.4712 0.6175 0.6353 0.036 Uiso 1 1 calc R
C16 C 0.65734(19) 0.61997(17) 0.61252(16) 0.0243(4) Uani 1 1 d .
H16 H 0.6390 0.6910 0.5629 0.029 Uiso 1 1 calc R
C17 C 0.78697(18) 0.56065(16) 0.64085(15) 0.0184(4) Uani 1 1 d .
C18 C 0.61944(18) 0.70183(18) 0.88143(16) 0.0238(4) Uani 1 1 d .
H18A H 0.6000 0.6685 0.8292 0.029 Uiso 1 1 calc R
H18B H 0.5660 0.7878 0.8739 0.029 Uiso 1 1 calc R
C19 C 0.5864(2) 0.6447(2) 0.99588(17) 0.0316(5) Uani 1 1 d .
H19A H 0.5089 0.6221 1.0054 0.038 Uiso 1 1 calc R
H19B H 0.5651 0.6975 1.0491 0.038 Uiso 1 1 calc R
C20 C 0.7157(2) 0.53738(19) 1.00762(18) 0.0327(5) Uani 1 1 d .
H20A H 0.7223 0.5086 1.0850 0.039 Uiso 1 1 calc R
H20B H 0.7210 0.4731 0.9738 0.039 Uiso 1 1 calc R
C21 C 0.82507(18) 0.58197(16) 0.94834(15) 0.0201(4) Uani 1 1 d .
H21A H 0.8506 0.6135 0.9982 0.024 Uiso 1 1 calc R
H21B H 0.9067 0.5183 0.9162 0.024 Uiso 1 1 calc R
C22 C 1.05385(18) 0.72793(16) 0.81825(15) 0.0186(4) Uani 1 1 d .
H22A H 1.0092 0.7190 0.8955 0.022 Uiso 1 1 calc R
H22B H 1.1315 0.6523 0.8068 0.022 Uiso 1 1 calc R
C23 C 1.2654(2) 0.7887(2) 0.88135(18) 0.0310(5) Uani 1 1 d .
H23A H 1.2302 0.7701 0.9587 0.047 Uiso 1 1 calc R
H23B H 1.2974 0.8518 0.8711 0.047 Uiso 1 1 calc R
H23C H 1.3407 0.7186 0.8554 0.047 Uiso 1 1 calc R
C24 C 0.9925(2) 0.97810(18) 0.84894(17) 0.0286(4) Uani 1 1 d .
H24A H 0.9178 1.0065 0.8099 0.043 Uiso 1 1 calc R
H24B H 1.0314 1.0374 0.8343 0.043 Uiso 1 1 calc R
H24C H 0.9584 0.9637 0.9271 0.043 Uiso 1 1 calc R
C25 C 1.2022(2) 0.87348(18) 0.65669(16) 0.0271(4) Uani 1 1 d .
H25A H 1.2708 0.8012 0.6295 0.041 Uiso 1 1 calc R
H25B H 1.2445 0.9286 0.6512 0.041 Uiso 1 1 calc R
H25C H 1.1309 0.9094 0.6133 0.041 Uiso 1 1 calc R
C26 C 0.78319(18) 0.94995(15) 0.65359(15) 0.0185(4) Uani 1 1 d .
H26A H 0.8401 0.9888 0.6609 0.022 Uiso 1 1 calc R
H26B H 0.7888 0.9566 0.5747 0.022 Uiso 1 1 calc R
C27 C 0.5864(2) 1.0370(2) 0.85784(17) 0.0360(5) Uani 1 1 d .
H27A H 0.6218 0.9548 0.8919 0.054 Uiso 1 1 calc R
H27B H 0.4899 1.0746 0.8889 0.054 Uiso 1 1 calc R
H27C H 0.6360 1.0785 0.8711 0.054 Uiso 1 1 calc R
C28 C 0.5535(2) 1.20233(18) 0.64598(19) 0.0338(5) Uani 1 1 d .
H28A H 0.6058 1.2376 0.6653 0.051 Uiso 1 1 calc R
H28B H 0.4568 1.2439 0.6738 0.051 Uiso 1 1 calc R
H28C H 0.5693 1.2086 0.5668 0.051 Uiso 1 1 calc R
C29 C 0.4856(2) 0.99115(18) 0.68146(18) 0.0308(5) Uani 1 1 d .
H29A H 0.4887 1.0032 0.6031 0.046 Uiso 1 1 calc R
H29B H 0.3937 1.0359 0.7180 0.046 Uiso 1 1 calc R
H29C H 0.5105 0.9073 0.7097 0.046 Uiso 1 1 calc R
C30 C 1.24997(18) 0.57968(17) 0.57954(16) 0.0227(4) Uani 1 1 d .
H30A H 1.2587 0.5830 0.6520 0.034 Uiso 1 1 calc R
H30B H 1.2825 0.6354 0.5259 0.034 Uiso 1 1 calc R
H30C H 1.3041 0.4999 0.5614 0.034 Uiso 1 1 calc R
C31 C 1.07555(19) 0.79799(16) 0.43291(15) 0.0224(4) Uani 1 1 d .
H31A H 1.1056 0.7774 0.3592 0.034 Uiso 1 1 calc R
H31B H 1.1513 0.7994 0.4565 0.034 Uiso 1 1 calc R
H31C H 1.0013 0.8758 0.4334 0.034 Uiso 1 1 calc R
C32 C 0.7942(2) 0.79060(17) 0.45344(15) 0.0236(4) Uani 1 1 d .
H32A H 0.8318 0.8437 0.4008 0.035 Uiso 1 1 calc R
H32B H 0.7130 0.8365 0.5015 0.035 Uiso 1 1 calc R
H32C H 0.7701 0.7472 0.4148 0.035 Uiso 1 1 calc R
O1 O 0.76499(12) 0.67593(11) 0.86256(10) 0.0199(3) Uani 1 1 d .
Si1 Si 1.12644(5) 0.83778(4) 0.80215(4) 0.01865(11) Uani 1 1 d .
Si2 Si 0.60823(5) 1.04285(4) 0.70750(4) 0.01973(11) Uani 1 1 d .
Y1 Y 0.896835(15) 0.746060(13) 0.713991(13) 0.01350(6) Uani 1 1 d .

loop_
_atom_site_aniso_label
_atom_site_aniso_U_11
_atom_site_aniso_U_22
_atom_site_aniso_U_33
_atom_site_aniso_U_23
_atom_site_aniso_U_13
_atom_site_aniso_U_12
C1 0.0148(8) 0.0169(8) 0.0172(8) -0.0056(7) -0.0008(7) -0.0046(7)
C2 0.0193(9) 0.0171(8) 0.0151(8) -0.0047(7) -0.0010(7) -0.0065(7)
C3 0.0198(9) 0.0160(8) 0.0165(8) -0.0054(7) -0.0053(7) -0.0046(7)
C4 0.0157(8) 0.0159(8) 0.0181(8) -0.0068(7) -0.0036(7) -0.0051(7)
C5 0.0153(8) 0.0135(8) 0.0174(8) -0.0060(7) -0.0023(7) -0.0037(7)
C6 0.0177(8) 0.0139(8) 0.0157(8) -0.0060(6) -0.0011(7) -0.0037(7)
C7 0.0198(9) 0.0178(9) 0.0216(9) -0.0066(7) -0.0052(7) -0.0027(7)
C8 0.0279(10) 0.0189(9) 0.0214(9) -0.0052(7) -0.0088(8) -0.0016(8)
C9 0.0389(11) 0.0161(9) 0.0211(9) -0.0003(7) -0.0059(8) -0.0064(8)
C10 0.0316(10) 0.0195(9) 0.0220(9) -0.0041(7) 0.0008(8) -0.0118(8)
C11 0.0223(9) 0.0158(8) 0.0190(9) -0.0075(7) -0.0002(7) -0.0065(7)
C12 0.0188(9) 0.0194(9) 0.0217(9) -0.0092(7) 0.0006(7) -0.0084(7)
C13 0.0268(10) 0.0261(10) 0.0303(11) -0.0088(8) 0.0022(8) -0.0153(8)
C14 0.0230(10) 0.0418(12) 0.0374(12) -0.0166(10) 0.0046(9) -0.0212(9)
C15 0.0179(9) 0.0368(12) 0.0404(12) -0.0155(10) -0.0063(9) -0.0103(8)
C16 0.0213(9) 0.0263(10) 0.0287(10) -0.0074(8) -0.0088(8) -0.0083(8)
C17 0.0172(8) 0.0195(9) 0.0217(9) -0.0098(7) -0.0024(7) -0.0072(7)
C18 0.0142(8) 0.0291(10) 0.0254(10) 0.0039(8) -0.0053(7) -0.0090(8)
C19 0.0226(10) 0.0385(12) 0.0276(11) 0.0043(9) -0.0029(8) -0.0123(9)
C20 0.0285(11) 0.0336(12) 0.0322(11) 0.0124(9) -0.0096(9) -0.0153(9)
C21 0.0183(9) 0.0219(9) 0.0179(9) 0.0001(7) -0.0071(7) -0.0050(7)
C22 0.0188(9) 0.0201(9) 0.0188(9) 0.0001(7) -0.0065(7) -0.0091(7)
C23 0.0291(11) 0.0392(12) 0.0328(11) 0.0043(9) -0.0145(9) -0.0206(10)
C24 0.0349(11) 0.0250(10) 0.0305(11) -0.0065(8) -0.0091(9) -0.0128(9)
C25 0.0295(10) 0.0268(10) 0.0250(10) 0.0007(8) -0.0045(8) -0.0137(9)
C26 0.0187(8) 0.0168(8) 0.0198(9) -0.0028(7) -0.0043(7) -0.0061(7)
C27 0.0326(12) 0.0429(13) 0.0250(11) -0.0089(9) 0.0002(9) -0.0090(10)
C28 0.0222(10) 0.0202(10) 0.0448(13) 0.0008(9) 0.0025(9) -0.0032(8)
C29 0.0241(10) 0.0281(11) 0.0381(12) 0.0068(9) -0.0130(9) -0.0102(9)
C30 0.0154(8) 0.0255(10) 0.0260(10) -0.0051(8) -0.0013(7) -0.0078(7)
C31 0.0261(10) 0.0208(9) 0.0186(9) -0.0017(7) -0.0005(7) -0.0105(8)
C32 0.0270(10) 0.0222(9) 0.0217(9) -0.0031(7) -0.0111(8) -0.0059(8)
O1 0.0168(6) 0.0238(7) 0.0189(6) 0.0030(5) -0.0056(5) -0.0095(5)
Si1 0.0193(2) 0.0202(2) 0.0198(2) -0.00046(19) -0.00666(19) -0.0103(2)
Si2 0.0170(2) 0.0170(2) 0.0211(3) -0.00068(19) -0.0026(2) -0.00448(19)
Y1 0.01320(9) 0.01327(9) 0.01431(9) -0.00204(6) -0.00338(6) -0.00494(6)

loop_
_atom_type_symbol
_atom_type_description
_atom_type_scat_dispersion_real
_atom_type_scat_dispersion_imag
_atom_type_scat_source
C C 0.0033 0.0016 'International Tables Vol C Tables 4.2.6.8 and 6.1.1.4'
H H 0.0000 0.0000 'International Tables Vol C Tables 4.2.6.8 and 6.1.1.4'
O O 0.0106 0.0060 'International Tables Vol C Tables 4.2.6.8 and 6.1.1.4'
Si Si 0.0817 0.0704 'International Tables Vol C Tables 4.2.6.8 and 6.1.1.4'
Y Y -2.7962 3.5667 'International Tables Vol C Tables 4.2.6.8 and 6.1.1.4'

loop_
_geom_angle_atom_site_label_1
_geom_angle_atom_site_label_2
_geom_angle_atom_site_label_3
_geom_angle
C2 C1 C5 107.09(15)
C2 C1 C30 124.00(16)
C5 C1 C30 128.47(16)
C2 C1 Y1 75.49(10)
C5 C1 Y1 72.66(9)
C30 C1 Y1 123.37(12)
C1 C2 C3 109.65(15)
C1 C2 C31 125.85(16)
C3 C2 C31 124.47(16)
C1 C2 Y1 73.89(10)
C3 C2 Y1 74.04(10)
C31 C2 Y1 120.16(11)
C2 C3 C4 107.06(15)
C2 C3 C32 123.84(16)
C4 C3 C32 128.96(16)
C2 C3 Y1 75.33(10)
C4 C3 Y1 72.60(9)
C32 C3 Y1 120.96(11)
C3 C4 C5 108.12(15)
C3 C4 C17 131.22(16)
C5 C4 C17 120.63(16)
C3 C4 Y1 76.26(10)
C5 C4 Y1 74.12(9)
C17 C4 Y1 114.06(11)
C1 C5 C4 108.07(15)
C1 C5 C6 131.38(16)
C4 C5 C6 120.55(15)
C1 C5 Y1 76.15(10)
C4 C5 Y1 74.25(9)
C6 C5 Y1 115.13(11)
C7 C6 C11 118.85(16)
C7 C6 C5 122.39(16)
C11 C6 C5 118.75(16)
C8 C7 C6 121.38(18)
C8 C7 H7 119.3
C6 C7 H7 119.3
C7 C8 C9 120.01(18)
C7 C8 H8 120.0
C9 C8 H8 120.0
C10 C9 C8 119.58(18)
C10 C9 H9 120.2
C8 C9 H9 120.2
C9 C10 C11 122.18(18)
C9 C10 H10 118.9
C11 C10 H10 118.9
C10 C11 C6 117.95(17)
C10 C11 C12 121.48(17)
C6 C11 C12 120.54(16)
C13 C12 C17 118.16(17)
C13 C12 C11 121.47(17)
C17 C12 C11 120.34(16)
C14 C13 C12 121.75(19)
C14 C13 H13 119.1
C12 C13 H13 119.1
C13 C14 C15 119.98(18)
C13 C14 H14 120.0
C15 C14 H14 120.0
C16 C15 C14 120.10(19)
C16 C15 H15 120.0
C14 C15 H15 120.0
C15 C16 C17 121.23(19)
C15 C16 H16 119.4
C17 C16 H16 119.4
C16 C17 C12 118.78(17)
C16 C17 C4 122.21(17)
C12 C17 C4 119.00(16)
O1 C18 C19 104.92(15)
O1 C18 H18A 110.8
C19 C18 H18A 110.8
O1 C18 H18B 110.8
C19 C18 H18B 110.8
H18A C18 H18B 108.8
C18 C19 C20 102.76(16)
C18 C19 H19A 111.2
C20 C19 H19A 111.2
C18 C19 H19B 111.2
C20 C19 H19B 111.2
H19A C19 H19B 109.1
C21 C20 C19 103.28(16)
C21 C20 H20A 111.1
C19 C20 H20A 111.1
C21 C20 H20B 111.1
C19 C20 H20B 111.1
H20A C20 H20B 109.1
O1 C21 C20 104.95(14)
O1 C21 H21A 110.8
C20 C21 H21A 110.8
O1 C21 H21B 110.8
C20 C21 H21B 110.8
H21A C21 H21B 108.8
Si1 C22 Y1 123.76(9)
Si1 C22 H22A 106.4
Y1 C22 H22A 106.4
Si1 C22 H22B 106.4
Y1 C22 H22B 106.4
H22A C22 H22B 106.5
Si1 C23 H23A 109.5
Si1 C23 H23B 109.5
H23A C23 H23B 109.5
Si1 C23 H23C 109.5
H23A C23 H23C 109.5
H23B C23 H23C 109.5
Si1 C24 H24A 109.5
Si1 C24 H24B 109.5
H24A C24 H24B 109.5
Si1 C24 H24C 109.5
H24A C24 H24C 109.5
H24B C24 H24C 109.5
Si1 C25 H25A 109.5
Si1 C25 H25B 109.5
H25A C25 H25B 109.5
Si1 C25 H25C 109.5
H25A C25 H25C 109.5
H25B C25 H25C 109.5
Si2 C26 Y1 125.92(9)
Si2 C26 H26A 105.8
Y1 C26 H26A 105.8
Si2 C26 H26B 105.8
Y1 C26 H26B 105.8
H26A C26 H26B 106.2
Si2 C27 H27A 109.5
Si2 C27 H27B 109.5
H27A C27 H27B 109.5
Si2 C27 H27C 109.5
H27A C27 H27C 109.5
H27B C27 H27C 109.5
Si2 C28 H28A 109.5
Si2 C28 H28B 109.5
H28A C28 H28B 109.5
Si2 C28 H28C 109.5
H28A C28 H28C 109.5
H28B C28 H28C 109.5
Si2 C29 H29A 109.5
Si2 C29 H29B 109.5
H29A C29 H29B 109.5
Si2 C29 H29C 109.5
H29A C29 H29C 109.5
H29B C29 H29C 109.5
C1 C30 H30A 109.5
C1 C30 H30B 109.5
H30A C30 H30B 109.5
C1 C30 H30C 109.5
H30A C30 H30C 109.5
H30B C30 H30C 109.5
C2 C31 H31A 109.5
C2 C31 H31B 109.5
H31A C31 H31B 109.5
C2 C31 H31C 109.5
H31A C31 H31C 109.5
H31B C31 H31C 109.5
C3 C32 H32A 109.5
C3 C32 H32B 109.5
H32A C32 H32B 109.5
C3 C32 H32C 109.5
H32A C32 H32C 109.5
H32B C32 H32C 109.5
C18 O1 C21 109.03(13)
C18 O1 Y1 128.42(10)
C21 O1 Y1 122.09(10)
C22 Si1 C25 111.29(9)
C22 Si1 C24 110.70(9)
C25 Si1 C24 107.75(9)
C22 Si1 C23 113.63(9)
C25 Si1 C23 106.28(9)
C24 Si1 C23 106.88(10)
C26 Si2 C27 109.41(9)
C26 Si2 C29 110.69(9)
C27 Si2 C29 109.23(10)
C26 Si2 C28 114.78(9)
C27 Si2 C28 107.15(11)
C29 Si2 C28 105.39(10)
O1 Y1 C26 112.10(5)
O1 Y1 C22 93.30(5)
C26 Y1 C22 107.75(6)
O1 Y1 C5 94.82(5)
C26 Y1 C5 138.57(6)
C22 Y1 C5 101.17(6)
O1 Y1 C4 90.29(5)
C26 Y1 C4 114.28(6)
C22 Y1 C4 132.74(6)
C5 Y1 C4 31.63(5)
O1 Y1 C1 124.55(5)
C26 Y1 C1 119.62(6)
C22 Y1 C1 89.21(6)
C5 Y1 C1 31.19(5)
C4 Y1 C1 51.73(5)
O1 Y1 C3 116.13(5)
C26 Y1 C3 87.52(6)
C22 Y1 C3 139.24(6)
C5 Y1 C3 51.70(5)
C4 Y1 C3 31.14(5)
C1 Y1 C3 51.35(5)
O1 Y1 C2 140.93(5)
C26 Y1 C2 91.02(6)
C22 Y1 C2 109.65(6)
C5 Y1 C2 50.88(5)
C4 Y1 C2 50.87(5)
C1 Y1 C2 30.62(5)
C3 Y1 C2 30.63(5)

loop_
_geom_bond_atom_site_label_1
_geom_bond_atom_site_label_2
_geom_bond_distance
C1 C2 1.418(2)
C1 C5 1.427(2)
C1 C30 1.509(2)
C1 Y1 2.6747(17)
C2 C3 1.420(2)
C2 C31 1.509(2)
C2 Y1 2.6952(17)
C3 C4 1.426(2)
C3 C32 1.505(2)
C3 Y1 2.6786(17)
C4 C5 1.434(2)
C4 C17 1.452(2)
C4 Y1 2.6313(16)
C5 C6 1.452(2)
C5 Y1 2.6297(16)
C6 C7 1.408(2)
C6 C11 1.421(2)
C7 C8 1.380(3)
C7 H7 0.9500
C8 C9 1.392(3)
C8 H8 0.9500
C9 C10 1.376(3)
C9 H9 0.9500
C10 C11 1.409(3)
C10 H10 0.9500
C11 C12 1.473(3)
C12 C13 1.411(2)
C12 C17 1.417(3)
C13 C14 1.378(3)
C13 H13 0.9500
C14 C15 1.386(3)
C14 H14 0.9500
C15 C16 1.376(3)
C15 H15 0.9500
C16 C17 1.416(3)
C16 H16 0.9500
C18 O1 1.470(2)
C18 C19 1.505(3)
C18 H18A 0.9900
C18 H18B 0.9900
C19 C20 1.514(3)
C19 H19A 0.9900
C19 H19B 0.9900
C20 C21 1.506(3)
C20 H20A 0.9900
C20 H20B 0.9900
C21 O1 1.477(2)
C21 H21A 0.9900
C21 H21B 0.9900
C22 Si1 1.8409(18)
C22 Y1 2.3904(17)
C22 H22A 0.9900
C22 H22B 0.9900
C23 Si1 1.886(2)
C23 H23A 0.9800
C23 H23B 0.9800
C23 H23C 0.9800
C24 Si1 1.877(2)
C24 H24A 0.9800
C24 H24B 0.9800
C24 H24C 0.9800
C25 Si1 1.872(2)
C25 H25A 0.9800
C25 H25B 0.9800
C25 H25C 0.9800
C26 Si2 1.8327(18)
C26 Y1 2.3832(17)
C26 H26A 0.9900
C26 H26B 0.9900
C27 Si2 1.879(2)
C27 H27A 0.9800
C27 H27B 0.9800
C27 H27C 0.9800
C28 Si2 1.882(2)
C28 H28A 0.9800
C28 H28B 0.9800
C28 H28C 0.9800
C29 Si2 1.882(2)
C29 H29A 0.9800
C29 H29B 0.9800
C29 H29C 0.9800
C30 H30A 0.9800
C30 H30B 0.9800
C30 H30C 0.9800
C31 H31A 0.9800
C31 H31B 0.9800
C31 H31C 0.9800
C32 H32A 0.9800
C32 H32B 0.9800
C32 H32C 0.9800
O1 Y1 2.3239(12)
